data_4077260
loop_
_publ_author_name
'Peckham, Timothy J.'
'Nguyen, Paul'
'Bourke, Sara C.'
'Wang, Qinyan'
'Harrison, Daryll G.'
'Zoricak, Peter'
'Russell, Charles'
'Liable-Sands, Louise M.'
'Rheingold, Arnold L.'
'Lough, Alan J.'
'Manners, Ian'

_publ_section_title
;
 Ring-Opening Polymerization Behavior ofansa- and
 Spirocyclicansa-Zirconocene Complexes
;
_journal_issue 14
_journal_name_full Organometallics
_journal_page_first 3035
_journal_paper_doi 10.1021/om001023p
_journal_volume 20
_journal_year 2001
_chemical_formula_sum 'C13 H14 Cl2 Si Zr'
_chemical_formula_weight 360.45
_chemical_name_systematic
;
 ?
;
_space_group_IT_number 2
_symmetry_cell_setting triclinic
_symmetry_space_group_name_Hall '-P 1'
_symmetry_space_group_name_H-M 'P -1'
_atom_sites_solution_hydrogens geom
_atom_sites_solution_primary direct
_atom_sites_solution_secondary difmap
_audit_creation_method SHELXL-97
_cell_angle_alpha 86.89(3)
_cell_angle_beta 82.13(3)
_cell_angle_gamma 88.32(3)
_cell_formula_units_Z 2
_cell_length_a 7.3911(15)
_cell_length_b 8.7010(17)
_cell_length_c 10.800(2)
_cell_measurement_reflns_used 6885
_cell_measurement_temperature 130(1)
_cell_measurement_theta_max 26.37
_cell_measurement_theta_min 2.78
_cell_volume 686.8(2)
_computing_cell_refinement 'Denzo-SMN (Otwinowski & Minor, 1997)'
_computing_data_collection 'KappaCCD server software (Nonius, 1997)''
_computing_data_reduction 'Denzo-SMN (Otwinowski & Minor, 1997)'
_computing_molecular_graphics 'Bruker SHELXTL V5.1'
_computing_publication_material 'Bruker SHELXTL V5.1'
_computing_structure_refinement 'Bruker SHELXTL V5.1'
_computing_structure_solution 'Bruker SHELXTL V5.1'
_diffrn_ambient_temperature 130(1)
_diffrn_measured_fraction_theta_full 0.991
_diffrn_measured_fraction_theta_max 0.991
_diffrn_measurement_device_type 'Nonius Kappa-CCD'
_diffrn_measurement_method '\f scans and \w scans with \k offsets''
_diffrn_radiation_monochromator graphite
_diffrn_radiation_source 'fine-focus sealed tube'
_diffrn_radiation_type MoK\a
_diffrn_radiation_wavelength 0.71073
_diffrn_reflns_av_R_equivalents 0.0000
_diffrn_reflns_av_sigmaI/netI 0.0508
_diffrn_reflns_limit_h_max 9
_diffrn_reflns_limit_h_min 0
_diffrn_reflns_limit_k_max 10
_diffrn_reflns_limit_k_min -10
_diffrn_reflns_limit_l_max 13
_diffrn_reflns_limit_l_min -13
_diffrn_reflns_number 2778
_diffrn_reflns_theta_full 26.37
_diffrn_reflns_theta_max 26.37
_diffrn_reflns_theta_min 2.78
_diffrn_standards_decay_% none
_exptl_absorpt_coefficient_mu 1.250
_exptl_absorpt_correction_T_max 0.8852
_exptl_absorpt_correction_T_min 0.7451
_exptl_absorpt_correction_type multi-scan
_exptl_absorpt_process_details 'Denzo-SMN (Otwinowski & Minor, 1997)'
_exptl_crystal_density_diffrn 1.743
_exptl_crystal_density_method 'not measured'
_exptl_crystal_F_000 360
_exptl_crystal_size_max 0.25
_exptl_crystal_size_mid 0.20
_exptl_crystal_size_min 0.10
_refine_diff_density_max 0.418
_refine_diff_density_min -0.674
_refine_diff_density_rms 0.076
_refine_ls_extinction_coef 0.0182(17)
_refine_ls_extinction_expression Fc^*^=kFc[1+0.001xFc^2^\l^3^/sin(2\q)]^-1/4^
_refine_ls_extinction_method SHELXL
_refine_ls_goodness_of_fit_ref 1.072
_refine_ls_hydrogen_treatment constr
_refine_ls_matrix_type full
_refine_ls_number_parameters 155
_refine_ls_number_reflns 2778
_refine_ls_number_restraints 0
_refine_ls_restrained_S_all 1.072
_refine_ls_R_factor_all 0.0256
_refine_ls_R_factor_gt 0.0229
_refine_ls_shift/su_max 0.004
_refine_ls_shift/su_mean 0.001
_refine_ls_structure_factor_coef Fsqd
_refine_ls_weighting_details 'calc w=1/[\s^2^(Fo^2^)+(0.0081P)^2^+0.1465P] where P=(Fo^2^+2Fc^2^)/3'
_refine_ls_weighting_scheme calc
_refine_ls_wR_factor_gt 0.0604
_refine_ls_wR_factor_ref 0.0611
_reflns_number_gt 2516
_reflns_number_total 6885
_reflns_threshold_expression >2sigma(I)
_cod_data_source_file om001023p.cif
_cod_data_source_block k9816
_cod_depositor_comments
;
The following automatic conversions were performed:

'_symmetry_cell_setting' value 'Triclinic' changed to 'triclinic'
according to /home/saulius/struct/CIF-dictionaries/cif_core.dic
dictionary named 'cif_core.dic' version 2.4.2 from 2011-04-26.

Automatic conversion script
Id: cif_fix_values 1715 2011-07-08 13:25:40Z adriana 
;
_cod_original_sg_symbol_H-M P-1
_cod_database_code 4077260

loop_
_symmetry_equiv_pos_as_xyz
'x, y, z'
'-x, -y, -z'

loop_
_atom_site_label
_atom_site_type_symbol
_atom_site_fract_x
_atom_site_fract_y
_atom_site_fract_z
_atom_site_U_iso_or_equiv
_atom_site_adp_type
_atom_site_occupancy
_atom_site_symmetry_multiplicity
_atom_site_calc_flag
_atom_site_refinement_flags
Zr1 Zr 0.33605(2) 0.762276(19) 0.338746(16) 0.01276(9) Uani 1 1 d .
Si1 Si 0.14512(7) 0.77994(6) 0.07624(5) 0.01477(13) Uani 1 1 d .
Cl1 Cl 0.66196(7) 0.76498(6) 0.35742(5) 0.02452(14) Uani 1 1 d .
Cl2 Cl 0.20934(7) 0.74388(6) 0.55877(4) 0.02187(13) Uani 1 1 d .
C1 C 0.3951(3) 1.0500(2) 0.2970(2) 0.0207(4) Uani 1 1 d .
H1A H 0.5007 1.1061 0.3203 0.025 Uiso 1 1 calc R
C2 C 0.2213(3) 1.0416(2) 0.3658(2) 0.0194(4) Uani 1 1 d .
H2A H 0.1819 1.0896 0.4474 0.023 Uiso 1 1 calc R
C3 C 0.1063(3) 0.9661(2) 0.29524(19) 0.0171(4) Uani 1 1 d .
H3A H -0.0290 0.9571 0.3170 0.021 Uiso 1 1 calc R
C4 C 0.2089(3) 0.9305(2) 0.17784(18) 0.0161(4) Uani 1 1 d .
C5 C 0.3894(3) 0.9799(2) 0.18200(19) 0.0188(4) Uani 1 1 d .
H5A H 0.4892 0.9834 0.1094 0.023 Uiso 1 1 calc R
C6 C 0.4250(3) 0.4831(2) 0.2915(2) 0.0270(5) Uani 1 1 d .
H6A H 0.5362 0.4261 0.3143 0.032 Uiso 1 1 calc R
C7 C 0.2516(3) 0.4786(2) 0.3602(2) 0.0245(5) Uani 1 1 d .
H7A H 0.2169 0.4176 0.4407 0.029 Uiso 1 1 calc R
C8 C 0.1294(3) 0.5618(2) 0.28978(19) 0.0188(4) Uani 1 1 d .
H8A H -0.0066 0.5647 0.3111 0.023 Uiso 1 1 calc R
C9 C 0.2274(3) 0.6156(2) 0.17331(18) 0.0155(4) Uani 1 1 d .
C10 C 0.4123(3) 0.5690(2) 0.1771(2) 0.0212(5) Uani 1 1 d .
H10A H 0.5124 0.5784 0.1050 0.025 Uiso 1 1 calc R
C11 C -0.0847(3) 0.7567(2) 0.0282(2) 0.0210(4) Uani 1 1 d .
H11A H -0.1580 0.6750 0.0769 0.025 Uiso 1 1 calc R
H11B H -0.1566 0.8539 0.0215 0.025 Uiso 1 1 calc R
C12 C 0.0218(3) 0.7053(2) -0.0986(2) 0.0231(5) Uani 1 1 d .
H12A H 0.0337 0.5917 -0.1004 0.028 Uiso 1 1 calc R
H12B H -0.0378 0.7457 -0.1707 0.028 Uiso 1 1 calc R
C13 C 0.2107(3) 0.7805(2) -0.09707(19) 0.0211(4) Uani 1 1 d .
H13A H 0.2221 0.8845 -0.1391 0.025 Uiso 1 1 calc R
H13B H 0.3175 0.7134 -0.1246 0.025 Uiso 1 1 calc R

loop_
_atom_site_aniso_label
_atom_site_aniso_U_11
_atom_site_aniso_U_22
_atom_site_aniso_U_33
_atom_site_aniso_U_23
_atom_site_aniso_U_13
_atom_site_aniso_U_12
Zr1 0.01240(12) 0.01354(13) 0.01291(13) -0.00138(8) -0.00359(8) 0.00003(7)
Si1 0.0165(3) 0.0157(3) 0.0130(3) -0.0013(2) -0.0048(2) -0.0010(2)
Cl1 0.0135(2) 0.0326(3) 0.0288(3) -0.0025(2) -0.0069(2) -0.0003(2)
Cl2 0.0245(3) 0.0244(3) 0.0154(3) 0.0009(2) 0.0007(2) 0.0024(2)
C1 0.0273(11) 0.0142(10) 0.0221(11) 0.0012(8) -0.0084(9) -0.0070(8)
C2 0.0275(11) 0.0129(10) 0.0189(11) -0.0028(8) -0.0066(9) 0.0022(8)
C3 0.0195(10) 0.0139(10) 0.0183(10) -0.0013(8) -0.0044(8) 0.0045(8)
C4 0.0213(10) 0.0120(9) 0.0159(10) 0.0008(7) -0.0068(8) 0.0019(7)
C5 0.0228(11) 0.0159(10) 0.0174(10) 0.0022(8) -0.0014(8) -0.0039(8)
C6 0.0339(13) 0.0179(11) 0.0332(13) -0.0095(9) -0.0178(10) 0.0114(9)
C7 0.0391(13) 0.0137(10) 0.0231(12) 0.0011(8) -0.0125(10) -0.0041(9)
C8 0.0227(11) 0.0143(10) 0.0205(11) -0.0012(8) -0.0062(8) -0.0053(8)
C9 0.0195(10) 0.0111(9) 0.0175(10) -0.0052(7) -0.0060(8) -0.0006(7)
C10 0.0193(11) 0.0218(11) 0.0240(11) -0.0106(9) -0.0061(9) 0.0045(8)
C11 0.0202(11) 0.0211(10) 0.0229(11) 0.0026(8) -0.0086(9) -0.0013(8)
C12 0.0339(13) 0.0191(11) 0.0193(11) -0.0022(8) -0.0135(9) -0.0043(9)
C13 0.0282(12) 0.0196(10) 0.0156(10) -0.0021(8) -0.0026(9) -0.0017(8)

loop_
_atom_type_symbol
_atom_type_description
_atom_type_scat_dispersion_real
_atom_type_scat_dispersion_imag
_atom_type_scat_source
C C 0.0033 0.0016 'International Tables Vol C Tables 4.2.6.8 and 6.1.1.4'
H H 0.0000 0.0000 'International Tables Vol C Tables 4.2.6.8 and 6.1.1.4'
Si Si 0.0817 0.0704 'International Tables Vol C Tables 4.2.6.8 and 6.1.1.4'
Cl Cl 0.1484 0.1585 'International Tables Vol C Tables 4.2.6.8 and 6.1.1.4'
Zr Zr -2.9673 0.5597 'International Tables Vol C Tables 4.2.6.8 and 6.1.1.4'

loop_
_geom_angle_atom_site_label_1
_geom_angle_atom_site_label_2
_geom_angle_atom_site_label_3
_geom_angle
Cl2 Zr1 Cl1 100.01(3)
Cl2 Zr1 C5 133.57(5)
Cl1 Zr1 C5 87.55(6)
Cl2 Zr1 C8 91.34(6)
Cl1 Zr1 C8 133.75(5)
C5 Zr1 C8 115.98(7)
Cl2 Zr1 C4 124.37(5)
Cl1 Zr1 C4 120.36(6)
C5 Zr1 C4 33.35(7)
C8 Zr1 C4 86.84(7)
Cl2 Zr1 C9 124.65(5)
Cl1 Zr1 C9 120.07(5)
C5 Zr1 C9 87.62(7)
C8 Zr1 C9 33.41(7)
C4 Zr1 C9 67.11(7)
Cl2 Zr1 C10 133.46(6)
Cl1 Zr1 C10 87.49(6)
C5 Zr1 C10 92.28(7)
C8 Zr1 C10 54.47(7)
C4 Zr1 C10 87.90(7)
C9 Zr1 C10 33.18(7)
Cl2 Zr1 C3 91.04(6)
Cl1 Zr1 C3 133.64(5)
C5 Zr1 C3 54.61(7)
C8 Zr1 C3 90.26(7)
C4 Zr1 C3 33.46(6)
C9 Zr1 C3 87.32(7)
C10 Zr1 C3 116.47(7)
Cl2 Zr1 C7 80.29(6)
Cl1 Zr1 C7 105.38(6)
C5 Zr1 C7 141.83(7)
C8 Zr1 C7 32.68(7)
C4 Zr1 C7 118.49(7)
C9 Zr1 C7 54.65(7)
C10 Zr1 C7 53.67(8)
C3 Zr1 C7 120.88(7)
Cl2 Zr1 C6 103.07(6)
Cl1 Zr1 C6 80.12(6)
C5 Zr1 C6 123.34(7)
C8 Zr1 C6 53.64(7)
C4 Zr1 C6 119.21(7)
C9 Zr1 C6 54.55(7)
C10 Zr1 C6 32.70(7)
C3 Zr1 C6 140.85(7)
C7 Zr1 C6 31.56(8)
Cl2 Zr1 C1 103.24(6)
Cl1 Zr1 C1 80.00(6)
C5 Zr1 C1 32.71(7)
C8 Zr1 C1 140.59(7)
C4 Zr1 C1 54.64(7)
C9 Zr1 C1 119.04(7)
C10 Zr1 C1 123.27(7)
C3 Zr1 C1 53.65(7)
C7 Zr1 C1 173.11(7)
C6 Zr1 C1 149.30(8)
Cl2 Zr1 C2 80.48(6)
Cl1 Zr1 C2 105.27(6)
C5 Zr1 C2 53.56(7)
C8 Zr1 C2 120.84(7)
C4 Zr1 C2 54.43(7)
C9 Zr1 C2 118.55(7)
C10 Zr1 C2 141.83(7)
C3 Zr1 C2 32.42(7)
C7 Zr1 C2 146.10(7)
C6 Zr1 C2 173.09(7)
C1 Zr1 C2 31.56(7)
C11 Si1 C9 115.20(10)
C11 Si1 C4 126.01(10)
C9 Si1 C4 94.68(9)
C11 Si1 C13 80.65(10)
C9 Si1 C13 118.03(9)
C4 Si1 C13 124.66(10)
C11 Si1 C12 41.86(9)
C9 Si1 C12 113.79(8)
C4 Si1 C12 151.53(8)
C13 Si1 C12 41.79(9)
C2 C1 C5 107.81(19)
C2 C1 Zr1 74.60(12)
C5 C1 Zr1 70.34(11)
C1 C2 C3 108.49(19)
C1 C2 Zr1 73.84(11)
C3 C2 Zr1 70.70(11)
C2 C3 C4 108.57(18)
C2 C3 Zr1 76.88(12)
C4 C3 Zr1 72.77(11)
C5 C4 C3 106.05(18)
C5 C4 Si1 125.33(15)
C3 C4 Si1 124.00(16)
C5 C4 Zr1 73.22(11)
C3 C4 Zr1 73.77(11)
Si1 C4 Zr1 99.21(8)
C1 C5 C4 109.01(18)
C1 C5 Zr1 76.96(12)
C4 C5 Zr1 73.43(11)
C7 C6 C10 108.10(19)
C7 C6 Zr1 74.08(12)
C10 C6 Zr1 70.91(12)
C6 C7 C8 108.06(19)
C6 C7 Zr1 74.37(13)
C8 C7 Zr1 70.64(12)
C7 C8 C9 108.91(19)
C7 C8 Zr1 76.68(13)
C9 C8 Zr1 73.55(12)
C10 C9 C8 105.97(18)
C10 C9 Si1 126.19(16)
C8 C9 Si1 122.96(14)
C10 C9 Zr1 73.56(12)
C8 C9 Zr1 73.04(12)
Si1 C9 Zr1 99.00(8)
C9 C10 C6 108.89(19)
C9 C10 Zr1 73.26(11)
C6 C10 Zr1 76.39(12)
C12 C11 Si1 85.52(13)
C13 C12 C11 101.11(16)
C13 C12 Si1 52.84(10)
C11 C12 Si1 52.62(10)
C12 C13 Si1 85.37(13)

loop_
_geom_bond_atom_site_label_1
_geom_bond_atom_site_label_2
_geom_bond_distance
Zr1 Cl2 2.4305(8)
Zr1 Cl1 2.4456(7)
Zr1 C5 2.474(2)
Zr1 C8 2.477(2)
Zr1 C4 2.477(2)
Zr1 C9 2.483(2)
Zr1 C10 2.487(2)
Zr1 C3 2.490(2)
Zr1 C7 2.554(2)
Zr1 C6 2.558(2)
Zr1 C1 2.559(2)
Zr1 C2 2.569(2)
Si1 C11 1.862(2)
Si1 C9 1.864(2)
Si1 C4 1.864(2)
Si1 C13 1.868(2)
Si1 C12 2.336(2)
C1 C2 1.395(3)
C1 C5 1.420(3)
C2 C3 1.414(3)
C3 C4 1.430(3)
C4 C5 1.421(3)
C6 C7 1.390(3)
C6 C10 1.422(3)
C7 C8 1.418(3)
C8 C9 1.426(3)
C9 C10 1.419(3)
C11 C12 1.564(3)
C12 C13 1.562(3)
